data_4301448
loop_
_publ_author_name
'Jacob Schneider'
'Pingwu Du'
'Xiaoyong Wang'
'William W. Brennessel'
'Richard Eisenberg'

_publ_section_title
;
Synthesis, Electrochemistry, Photophysics, and Solvatochromism in New
Cyclometalated 6-Phenyl-4-(p-R-phenyl)-2,2'-bipyridyl (R = Me, COOMe,
P(O)(OEt)2) (C^N^N) Platinum(II) Thiophenolate Chromophores
;
_journal_name_full 'Inorganic Chemistry'
_journal_page_first 1498
_journal_page_last 1506
_journal_paper_doi 10.1021/ic801767q
_journal_volume 48
_journal_year 2009
_chemical_formula_moiety 'C23 H17 Cl0.89 I0.11 N2 Pt, C2 H3 N'
_chemical_formula_sum 'C25 H20 Cl0.89 I0.11 N3 Pt'
_chemical_formula_weight 602.58
_chemical_name_common eisjs37
_chemical_name_systematic
;
 ?
;
_space_group_IT_number 62
_symmetry_cell_setting orthorhombic
_symmetry_space_group_name_Hall '-P 2ac 2n'
_symmetry_space_group_name_H-M 'P n m a'
_atom_sites_solution_hydrogens geom
_atom_sites_solution_primary direct
_atom_sites_solution_secondary difmap
_audit_creation_method SHELXL-97
_cell_angle_alpha 90.00
_cell_angle_beta 90.00
_cell_angle_gamma 90.00
_cell_formula_units_Z 4
_cell_length_a 13.315(3)
_cell_length_b 6.6392(17)
_cell_length_c 23.221(6)
_cell_measurement_reflns_used 4045
_cell_measurement_temperature 100.0(1)
_cell_measurement_theta_max 32.89
_cell_measurement_theta_min 3.06
_cell_volume 2052.8(9)
_computing_cell_refinement 'SAINT (Bruker, 2007)'
_computing_data_collection 'APEX2 (Bruker, 2007)'
_computing_data_reduction 'SAINT (Bruker, 2007)'
_computing_molecular_graphics 'SHELXTL (Sheldrick, 2008)'
_computing_publication_material 'SHELXTL (Sheldrick, 2008)'
_computing_structure_refinement 'SHELXL-97 (Sheldrick, 2008)'
_computing_structure_solution 'SHELXS-97 (Sheldrick, 2008)'
_diffrn_ambient_temperature 100.0(1)
_diffrn_measured_fraction_theta_full 0.990
_diffrn_measured_fraction_theta_max 0.990
_diffrn_measurement_device_type 'Bruker SMART APEX II CCD Platform'
_diffrn_measurement_method 'Area detector, \w scans per \f'
_diffrn_radiation_monochromator graphite
_diffrn_radiation_source 'fine-focus sealed tube'
_diffrn_radiation_type MoK\a
_diffrn_radiation_wavelength 0.71073
_diffrn_reflns_av_R_equivalents 0.0358
_diffrn_reflns_av_sigmaI/netI 0.0202
_diffrn_reflns_limit_h_max 19
_diffrn_reflns_limit_h_min -19
_diffrn_reflns_limit_k_max 9
_diffrn_reflns_limit_k_min -9
_diffrn_reflns_limit_l_max 34
_diffrn_reflns_limit_l_min -34
_diffrn_reflns_number 35175
_diffrn_reflns_theta_full 32.56
_diffrn_reflns_theta_max 32.56
_diffrn_reflns_theta_min 1.75
_exptl_absorpt_coefficient_mu 7.128
_exptl_absorpt_correction_T_max 0.6544
_exptl_absorpt_correction_T_min 0.1317
_exptl_absorpt_correction_type multi-scan
_exptl_absorpt_process_details 'SADABS (Sheldrick, 2007)'
_exptl_crystal_colour orange
_exptl_crystal_density_diffrn 1.950
_exptl_crystal_density_method 'not measured'
_exptl_crystal_description needle
_exptl_crystal_F_000 1159
_exptl_crystal_size_max 0.45
_exptl_crystal_size_mid 0.12
_exptl_crystal_size_min 0.06
_refine_diff_density_max 2.140
_refine_diff_density_min -1.288
_refine_diff_density_rms 0.116
_refine_ls_extinction_method none
_refine_ls_goodness_of_fit_ref 1.083
_refine_ls_hydrogen_treatment constr
_refine_ls_matrix_type full
_refine_ls_number_parameters 184
_refine_ls_number_reflns 3979
_refine_ls_number_restraints 0
_refine_ls_restrained_S_all 1.083
_refine_ls_R_factor_all 0.0295
_refine_ls_R_factor_gt 0.0222
_refine_ls_shift/su_max 0.003
_refine_ls_shift/su_mean 0.000
_refine_ls_structure_factor_coef Fsqd
_refine_ls_weighting_details 'calc w=1/[\s^2^(Fo^2^)+(0.0174P)^2^+3.2653P] where P=(Fo^2^+2Fc^2^)/3'
_refine_ls_weighting_scheme calc
_refine_ls_wR_factor_gt 0.0450
_refine_ls_wR_factor_ref 0.0470
_reflns_number_gt 3466
_reflns_number_total 3979
_reflns_threshold_expression >2sigma(I)
_cod_data_source_file ic801767q_si_002_2.cif
_cod_data_source_block eisjs37
_cod_original_cell_volume 2052.7(9)
_cod_database_code 4301448

loop_
_symmetry_equiv_pos_as_xyz
'x, y, z'
'-x+1/2, -y, z+1/2'
'-x, y+1/2, -z'
'x+1/2, -y+1/2, -z+1/2'
'-x, -y, -z'
'x-1/2, y, -z-1/2'
'x, -y-1/2, z'
'-x-1/2, y-1/2, z-1/2'

loop_
_atom_site_label
_atom_site_type_symbol
_atom_site_fract_x
_atom_site_fract_y
_atom_site_fract_z
_atom_site_U_iso_or_equiv
_atom_site_adp_type
_atom_site_occupancy
_atom_site_symmetry_multiplicity
_atom_site_calc_flag
_atom_site_refinement_flags
_atom_site_disorder_assembly
_atom_site_disorder_group
Pt1 Pt 0.019500(9) 0.7500 0.919695(5) 0.01567(3) Uani 1 2 d S . .
Cl1 Cl -0.10454(5) 0.7500 0.84675(3) 0.0241(2) Uani 0.8948(16) 2 d SP A 1
I1 I -0.10454(5) 0.7500 0.84675(3) 0.0241(2) Uani 0.1052(16) 2 d SP A 5
N1 N 0.12059(19) 0.7500 0.98071(11) 0.0150(5) Uani 1 2 d S A .
N2 N -0.0731(2) 0.7500 0.99338(12) 0.0181(5) Uani 1 2 d S A .
C1 C 0.1412(2) 0.7500 0.86973(13) 0.0183(6) Uani 1 2 d S A .
C2 C 0.1502(3) 0.7500 0.80964(14) 0.0258(7) Uani 1 2 d S . .
H2A H 0.0913 0.7500 0.7866 0.031 Uiso 1 2 calc SR A .
C3 C 0.2440(3) 0.7500 0.78313(16) 0.0348(9) Uani 1 2 d S A .
H3A H 0.2481 0.7500 0.7423 0.042 Uiso 1 2 calc SR . .
C4 C 0.3317(3) 0.7500 0.81551(15) 0.0324(9) Uani 1 2 d S . .
H4A H 0.3953 0.7500 0.7970 0.039 Uiso 1 2 calc SR A .
C5 C 0.3256(3) 0.7500 0.87542(14) 0.0251(7) Uani 1 2 d S A .
H5A H 0.3851 0.7500 0.8979 0.030 Uiso 1 2 calc SR . .
C6 C 0.2321(2) 0.7500 0.90220(14) 0.0182(6) Uani 1 2 d S . .
C7 C 0.2187(2) 0.7500 0.96485(13) 0.0162(5) Uani 1 2 d S A .
C8 C 0.2920(2) 0.7500 1.00795(13) 0.0180(6) Uani 1 2 d S . .
H8A H 0.3610 0.7500 0.9976 0.022 Uiso 1 2 calc SR A .
C9 C 0.2647(2) 0.7500 1.06647(13) 0.0170(6) Uani 1 2 d S A .
C10 C 0.1618(2) 0.7500 1.07961(13) 0.0170(5) Uani 1 2 d S . .
H10A H 0.1409 0.7500 1.1187 0.020 Uiso 1 2 calc SR A .
C11 C 0.0902(2) 0.7500 1.03626(13) 0.0160(5) Uani 1 2 d S A .
C12 C -0.0192(2) 0.7500 1.04333(13) 0.0161(5) Uani 1 2 d S . .
C13 C -0.0678(2) 0.7500 1.09643(14) 0.0192(6) Uani 1 2 d S A .
H13A H -0.0296 0.7500 1.1310 0.023 Uiso 1 2 calc SR . .
C14 C -0.1717(3) 0.7500 1.09903(15) 0.0222(6) Uani 1 2 d S . .
H14A H -0.2052 0.7500 1.1351 0.027 Uiso 1 2 calc SR A .
C15 C -0.2260(3) 0.7500 1.04798(15) 0.0222(6) Uani 1 2 d S A .
H15A H -0.2973 0.7500 1.0485 0.027 Uiso 1 2 calc SR . .
C16 C -0.1742(2) 0.7500 0.99633(15) 0.0198(6) Uani 1 2 d S . .
H16A H -0.2115 0.7500 0.9615 0.024 Uiso 1 2 calc SR A .
C17 C 0.3419(2) 0.7500 1.11273(13) 0.0171(6) Uani 1 2 d S . .
C18 C 0.4443(3) 0.7500 1.10011(14) 0.0198(6) Uani 1 2 d S A .
H18A H 0.4656 0.7500 1.0611 0.024 Uiso 1 2 calc SR . .
C19 C 0.5156(3) 0.7500 1.14372(14) 0.0227(6) Uani 1 2 d S . .
H19A H 0.5848 0.7500 1.1338 0.027 Uiso 1 2 calc SR A .
C20 C 0.4885(3) 0.7500 1.20183(14) 0.0222(6) Uani 1 2 d S A .
C21 C 0.3864(3) 0.7500 1.21428(14) 0.0279(8) Uani 1 2 d S . .
H21A H 0.3654 0.7500 1.2534 0.033 Uiso 1 2 calc SR A .
C22 C 0.3147(3) 0.7500 1.17135(14) 0.0248(7) Uani 1 2 d S A .
H22A H 0.2456 0.7500 1.1816 0.030 Uiso 1 2 calc SR . .
C23 C 0.5670(3) 0.7500 1.24847(15) 0.0301(8) Uani 1 2 d S . .
H23A H 0.5669 0.6193 1.2681 0.045 Uiso 0.50 1 calc PR A -1
H23B H 0.5519 0.8567 1.2763 0.045 Uiso 0.50 1 calc PR A -1
H23C H 0.6332 0.7740 1.2314 0.045 Uiso 0.50 1 calc PR A -1
N3 N 0.5654(3) 0.7500 0.96791(15) 0.0350(8) Uani 1 2 d S . .
C24 C 0.5856(3) 0.7500 0.92019(16) 0.0254(7) Uani 1 2 d S . .
C25 C 0.6116(3) 0.7500 0.85891(15) 0.0296(8) Uani 1 2 d S . .
H25A H 0.6836 0.7235 0.8545 0.044 Uiso 0.50 1 calc PR B -1
H25B H 0.5954 0.8816 0.8422 0.044 Uiso 0.50 1 calc PR B -1
H25C H 0.5731 0.6449 0.8391 0.044 Uiso 0.50 1 calc PR B -1

loop_
_atom_site_aniso_label
_atom_site_aniso_U_11
_atom_site_aniso_U_22
_atom_site_aniso_U_33
_atom_site_aniso_U_23
_atom_site_aniso_U_13
_atom_site_aniso_U_12
Pt1 0.01535(5) 0.01799(6) 0.01368(5) 0.000 -0.00149(4) 0.000
Cl1 0.0191(3) 0.0348(4) 0.0185(3) 0.000 -0.0046(2) 0.000
I1 0.0191(3) 0.0348(4) 0.0185(3) 0.000 -0.0046(2) 0.000
N1 0.0156(11) 0.0136(11) 0.0158(11) 0.000 0.0009(9) 0.000
N2 0.0158(12) 0.0180(12) 0.0205(12) 0.000 -0.0010(10) 0.000
C1 0.0208(14) 0.0220(15) 0.0121(12) 0.000 0.0002(11) 0.000
C2 0.0239(16) 0.039(2) 0.0150(14) 0.000 -0.0024(12) 0.000
C3 0.0286(19) 0.062(3) 0.0139(15) 0.000 0.0011(13) 0.000
C4 0.0252(17) 0.058(3) 0.0141(14) 0.000 0.0020(13) 0.000
C5 0.0212(15) 0.038(2) 0.0163(14) 0.000 0.0006(12) 0.000
C6 0.0192(14) 0.0218(15) 0.0136(12) 0.000 -0.0003(11) 0.000
C7 0.0161(13) 0.0181(14) 0.0145(13) 0.000 0.0005(10) 0.000
C8 0.0171(13) 0.0240(15) 0.0130(13) 0.000 0.0007(10) 0.000
C9 0.0181(14) 0.0177(14) 0.0152(13) 0.000 -0.0002(10) 0.000
C10 0.0165(13) 0.0211(14) 0.0134(12) 0.000 0.0013(11) 0.000
C11 0.0139(13) 0.0167(13) 0.0173(13) 0.000 -0.0006(10) 0.000
C12 0.0166(12) 0.0160(13) 0.0157(12) 0.000 0.0020(11) 0.000
C13 0.0189(14) 0.0237(15) 0.0151(12) 0.000 -0.0003(11) 0.000
C14 0.0191(15) 0.0264(17) 0.0211(14) 0.000 0.0039(12) 0.000
C15 0.0167(14) 0.0232(16) 0.0265(16) 0.000 0.0024(12) 0.000
C16 0.0160(14) 0.0211(15) 0.0223(15) 0.000 0.0003(11) 0.000
C17 0.0178(13) 0.0210(15) 0.0123(12) 0.000 0.0000(10) 0.000
C18 0.0169(13) 0.0292(17) 0.0132(12) 0.000 0.0005(11) 0.000
C19 0.0155(13) 0.0357(18) 0.0169(13) 0.000 0.0015(12) 0.000
C20 0.0205(14) 0.0283(17) 0.0179(14) 0.000 -0.0021(12) 0.000
C21 0.0244(17) 0.046(2) 0.0128(14) 0.000 0.0026(12) 0.000
C22 0.0158(14) 0.044(2) 0.0141(14) 0.000 0.0012(11) 0.000
C23 0.0226(16) 0.049(2) 0.0192(16) 0.000 -0.0043(13) 0.000
N3 0.0244(16) 0.051(2) 0.0293(16) 0.000 0.0013(13) 0.000
C24 0.0180(14) 0.0315(18) 0.0268(16) 0.000 -0.0030(13) 0.000
C25 0.038(2) 0.0282(19) 0.0225(17) 0.000 -0.0027(15) 0.000

loop_
_atom_type_symbol
_atom_type_description
_atom_type_scat_dispersion_real
_atom_type_scat_dispersion_imag
_atom_type_scat_source
C C 0.0033 0.0016 'International Tables Vol C Tables 4.2.6.8 and 6.1.1.4'
H H 0.0000 0.0000 'International Tables Vol C Tables 4.2.6.8 and 6.1.1.4'
N N 0.0061 0.0033 'International Tables Vol C Tables 4.2.6.8 and 6.1.1.4'
Cl Cl 0.1484 0.1585 'International Tables Vol C Tables 4.2.6.8 and 6.1.1.4'
Pt Pt -1.7033 8.3905 'International Tables Vol C Tables 4.2.6.8 and 6.1.1.4'
I I -0.4742 1.8119 'International Tables Vol C Tables 4.2.6.8 and 6.1.1.4'

loop_
_geom_angle_atom_site_label_1
_geom_angle_atom_site_label_2
_geom_angle_atom_site_label_3
_geom_angle
_geom_angle_site_symmetry_1
_geom_angle_site_symmetry_3
_geom_angle_publ_flag
N1 Pt1 C1 82.08(12) . . ?
N1 Pt1 N2 79.31(11) . . ?
C1 Pt1 N2 161.38(12) . . ?
N1 Pt1 Cl1 179.25(8) . . ?
C1 Pt1 Cl1 98.67(9) . . ?
N2 Pt1 Cl1 99.95(8) . . ?
C11 N1 C7 123.2(3) . . ?
C11 N1 Pt1 119.0(2) . . ?
C7 N1 Pt1 117.8(2) . . ?
C16 N2 C12 118.8(3) . . ?
C16 N2 Pt1 128.7(2) . . ?
C12 N2 Pt1 112.5(2) . . ?
C2 C1 C6 117.0(3) . . ?
C2 C1 Pt1 130.5(3) . . ?
C6 C1 Pt1 112.5(2) . . ?
C3 C2 C1 121.2(3) . . ?
C3 C2 H2A 119.4 . . ?
C1 C2 H2A 119.4 . . ?
C2 C3 C4 121.0(3) . . ?
C2 C3 H3A 119.5 . . ?
C4 C3 H3A 119.5 . . ?
C3 C4 C5 119.4(4) . . ?
C3 C4 H4A 120.3 . . ?
C5 C4 H4A 120.3 . . ?
C6 C5 C4 119.9(3) . . ?
C6 C5 H5A 120.0 . . ?
C4 C5 H5A 120.0 . . ?
C5 C6 C1 121.5(3) . . ?
C5 C6 C7 123.5(3) . . ?
C1 C6 C7 115.0(3) . . ?
N1 C7 C8 118.5(3) . . ?
N1 C7 C6 112.7(3) . . ?
C8 C7 C6 128.8(3) . . ?
C7 C8 C9 120.8(3) . . ?
C7 C8 H8A 119.6 . . ?
C9 C8 H8A 119.6 . . ?
C10 C9 C8 117.5(3) . . ?
C10 C9 C17 121.2(3) . . ?
C8 C9 C17 121.3(3) . . ?
C11 C10 C9 120.9(3) . . ?
C11 C10 H10A 119.5 . . ?
C9 C10 H10A 119.5 . . ?
N1 C11 C10 119.1(3) . . ?
N1 C11 C12 113.9(3) . . ?
C10 C11 C12 127.0(3) . . ?
N2 C12 C13 120.6(3) . . ?
N2 C12 C11 115.3(3) . . ?
C13 C12 C11 124.1(3) . . ?
C14 C13 C12 120.2(3) . . ?
C14 C13 H13A 119.9 . . ?
C12 C13 H13A 119.9 . . ?
C13 C14 C15 118.9(3) . . ?
C13 C14 H14A 120.6 . . ?
C15 C14 H14A 120.6 . . ?
C16 C15 C14 118.7(3) . . ?
C16 C15 H15A 120.6 . . ?
C14 C15 H15A 120.6 . . ?
N2 C16 C15 122.8(3) . . ?
N2 C16 H16A 118.6 . . ?
C15 C16 H16A 118.6 . . ?
C18 C17 C22 117.0(3) . . ?
C18 C17 C9 121.6(3) . . ?
C22 C17 C9 121.4(3) . . ?
C19 C18 C17 121.0(3) . . ?
C19 C18 H18A 119.5 . . ?
C17 C18 H18A 119.5 . . ?
C18 C19 C20 121.8(3) . . ?
C18 C19 H19A 119.1 . . ?
C20 C19 H19A 119.1 . . ?
C21 C20 C19 117.0(3) . . ?
C21 C20 C23 122.0(3) . . ?
C19 C20 C23 121.0(3) . . ?
C22 C21 C20 121.7(3) . . ?
C22 C21 H21A 119.1 . . ?
C20 C21 H21A 119.1 . . ?
C21 C22 C17 121.4(3) . . ?
C21 C22 H22A 119.3 . . ?
C17 C22 H22A 119.3 . . ?
C20 C23 H23A 109.5 . . ?
C20 C23 H23B 109.5 . . ?
C20 C23 H23C 109.5 . . ?
N3 C24 C25 180.0(4) . . ?
C24 C25 H25A 109.5 . . ?
C24 C25 H25B 109.5 . . ?
C24 C25 H25C 109.5 . . ?

loop_
_geom_bond_atom_site_label_1
_geom_bond_atom_site_label_2
_geom_bond_distance
_geom_bond_site_symmetry_2
_geom_bond_publ_flag
Pt1 N1 1.954(3) . ?
Pt1 C1 1.993(3) . ?
Pt1 N2 2.109(3) . ?
Pt1 Cl1 2.3657(7) . ?
N1 C11 1.352(4) . ?
N1 C7 1.358(4) . ?
N2 C16 1.348(4) . ?
N2 C12 1.364(4) . ?
C1 C2 1.400(4) . ?
C1 C6 1.426(4) . ?
C2 C3 1.392(5) . ?
C2 H2A 0.9500 . ?
C3 C4 1.389(5) . ?
C3 H3A 0.9500 . ?
C4 C5 1.393(5) . ?
C4 H4A 0.9500 . ?
C5 C6 1.392(5) . ?
C5 H5A 0.9500 . ?
C6 C7 1.466(4) . ?
C7 C8 1.398(4) . ?
C8 C9 1.407(4) . ?
C8 H8A 0.9500 . ?
C9 C10 1.404(4) . ?
C9 C17 1.486(4) . ?
C10 C11 1.387(4) . ?
C10 H10A 0.9500 . ?
C11 C12 1.465(5) . ?
C12 C13 1.393(4) . ?
C13 C14 1.384(5) . ?
C13 H13A 0.9500 . ?
C14 C15 1.388(5) . ?
C14 H14A 0.9500 . ?
C15 C16 1.383(5) . ?
C15 H15A 0.9500 . ?
C16 H16A 0.9500 . ?
C17 C18 1.395(5) . ?
C17 C22 1.408(4) . ?
C18 C19 1.388(5) . ?
C18 H18A 0.9500 . ?
C19 C20 1.397(5) . ?
C19 H19A 0.9500 . ?
C20 C21 1.390(5) . ?
C20 C23 1.505(5) . ?
C21 C22 1.380(5) . ?
C21 H21A 0.9500 . ?
C22 H22A 0.9500 . ?
C23 H23A 0.9800 . ?
C23 H23B 0.9800 . ?
C23 H23C 0.9800 . ?
N3 C24 1.140(5) . ?
C24 C25 1.464(5) . ?
C25 H25A 0.9800 . ?
C25 H25B 0.9800 . ?
C25 H25C 0.9800 . ?

loop_
_geom_torsion_atom_site_label_1
_geom_torsion_atom_site_label_2
_geom_torsion_atom_site_label_3
_geom_torsion_atom_site_label_4
_geom_torsion
_geom_torsion_site_symmetry_1
_geom_torsion_site_symmetry_2
_geom_torsion_site_symmetry_3
_geom_torsion_site_symmetry_4
_geom_torsion_publ_flag
C1 Pt1 N1 C11 180.000(1) . . . . ?
N2 Pt1 N1 C11 0.000(1) . . . . ?
Cl1 Pt1 N1 C11 0.00(5) . . . . ?
C1 Pt1 N1 C7 0.000(1) . . . . ?
N2 Pt1 N1 C7 180.000(1) . . . . ?
Cl1 Pt1 N1 C7 180.00(5) . . . . ?
N1 Pt1 N2 C16 180.000(1) . . . . ?
C1 Pt1 N2 C16 180.000(2) . . . . ?
Cl1 Pt1 N2 C16 0.000(1) . . . . ?
N1 Pt1 N2 C12 0.000(1) . . . . ?
C1 Pt1 N2 C12 0.000(2) . . . . ?
Cl1 Pt1 N2 C12 180.000(1) . . . . ?
N1 Pt1 C1 C2 180.000(1) . . . . ?
N2 Pt1 C1 C2 180.000(2) . . . . ?
Cl1 Pt1 C1 C2 0.000(1) . . . . ?
N1 Pt1 C1 C6 0.0 . . . . ?
N2 Pt1 C1 C6 0.000(2) . . . . ?
Cl1 Pt1 C1 C6 180.0 . . . . ?
C6 C1 C2 C3 0.000(2) . . . . ?
Pt1 C1 C2 C3 180.000(1) . . . . ?
C1 C2 C3 C4 0.000(2) . . . . ?
C2 C3 C4 C5 0.000(2) . . . . ?
C3 C4 C5 C6 0.000(2) . . . . ?
C4 C5 C6 C1 0.000(2) . . . . ?
C4 C5 C6 C7 180.000(1) . . . . ?
C2 C1 C6 C5 0.000(2) . . . . ?
Pt1 C1 C6 C5 180.000(1) . . . . ?
C2 C1 C6 C7 180.000(1) . . . . ?
Pt1 C1 C6 C7 0.000(1) . . . . ?
C11 N1 C7 C8 0.000(2) . . . . ?
Pt1 N1 C7 C8 180.000(1) . . . . ?
C11 N1 C7 C6 180.000(1) . . . . ?
Pt1 N1 C7 C6 0.000(1) . . . . ?
C5 C6 C7 N1 180.000(1) . . . . ?
C1 C6 C7 N1 0.000(1) . . . . ?
C5 C6 C7 C8 0.000(2) . . . . ?
C1 C6 C7 C8 180.000(1) . . . . ?
N1 C7 C8 C9 0.000(2) . . . . ?
C6 C7 C8 C9 180.000(1) . . . . ?
C7 C8 C9 C10 0.000(2) . . . . ?
C7 C8 C9 C17 180.000(1) . . . . ?
C8 C9 C10 C11 0.000(2) . . . . ?
C17 C9 C10 C11 180.000(1) . . . . ?
C7 N1 C11 C10 0.000(2) . . . . ?
Pt1 N1 C11 C10 180.000(1) . . . . ?
C7 N1 C11 C12 180.000(1) . . . . ?
Pt1 N1 C11 C12 0.000(2) . . . . ?
C9 C10 C11 N1 0.000(2) . . . . ?
C9 C10 C11 C12 180.000(2) . . . . ?
C16 N2 C12 C13 0.000(2) . . . . ?
Pt1 N2 C12 C13 180.000(1) . . . . ?
C16 N2 C12 C11 180.000(1) . . . . ?
Pt1 N2 C12 C11 0.000(2) . . . . ?
N1 C11 C12 N2 0.000(2) . . . . ?
C10 C11 C12 N2 180.000(2) . . . . ?
N1 C11 C12 C13 180.000(2) . . . . ?
C10 C11 C12 C13 0.000(2) . . . . ?
N2 C12 C13 C14 0.000(2) . . . . ?
C11 C12 C13 C14 180.000(2) . . . . ?
C12 C13 C14 C15 0.000(2) . . . . ?
C13 C14 C15 C16 0.000(2) . . . . ?
C12 N2 C16 C15 0.000(2) . . . . ?
Pt1 N2 C16 C15 180.000(1) . . . . ?
C14 C15 C16 N2 0.000(2) . . . . ?
C10 C9 C17 C18 180.000(2) . . . . ?
C8 C9 C17 C18 0.000(2) . . . . ?
C10 C9 C17 C22 0.000(2) . . . . ?
C8 C9 C17 C22 180.000(2) . . . . ?
C22 C17 C18 C19 0.000(2) . . . . ?
C9 C17 C18 C19 180.000(2) . . . . ?
C17 C18 C19 C20 0.000(3) . . . . ?
C18 C19 C20 C21 0.000(2) . . . . ?
C18 C19 C20 C23 180.000(2) . . . . ?
C19 C20 C21 C22 0.000(2) . . . . ?
C23 C20 C21 C22 180.000(2) . . . . ?
C20 C21 C22 C17 0.000(2) . . . . ?
C18 C17 C22 C21 0.000(2) . . . . ?
C9 C17 C22 C21 180.000(2) . . . . ?
